data_8103120
loop_
_publ_author_name
'Qin Huang'
'Zhanqian Song'
'Xiaoping Rao'
'Shibin Shang'

_publ_section_title
;
 Crystal structure of
 trikis(4,4'-bipyridine)-bis(N-dimethylformamide)copper(II)
 bis(perchlorate) --- pyridine (1:2), [Cu(C10H8N2)3(C3H7O)2][ClO4]2
 &#x00B7; 2C10H8N2
;
_journal_issue 1
_journal_name_full 'Zeitschrift f\"ur Kristallographie - New Crystal Structures'
_journal_page_first 153
_journal_volume 226
_journal_year 2011
_chemical_formula_sum 'C56 H54 Cl2 Cu N12 O10'
_chemical_formula_weight 1189.55
_chemical_name_systematic
; 
pentakis(4,4'-dipyridine)bis(N-Dimethylform amide)copper(II) bis(perchlorate),
C~56~H~54~Cl~2~CuN~12~O~10~   
;
_space_group_IT_number 15
_symmetry_cell_setting monoclinic
_symmetry_space_group_name_Hall '-C 2yc'
_symmetry_space_group_name_H-M 'C 1 2/c 1'
_atom_sites_solution_hydrogens geom
_atom_sites_solution_primary direct
_atom_sites_solution_secondary difmap
_audit_creation_method SHELXL-97
_cell_angle_alpha 90.00
_cell_angle_beta 120.94(4)
_cell_angle_gamma 90.00
_cell_formula_units_Z 4
_cell_length_a 29.303(13)
_cell_length_b 11.041(5)
_cell_length_c 20.924(8)
_cell_measurement_reflns_used 1232
_cell_measurement_temperature 293(2)
_cell_measurement_theta_max 27.33
_cell_measurement_theta_min 2.32
_cell_volume 5806(5)
_computing_cell_refinement 'SMART '
_computing_data_collection 'SMART (Siemens, 1996)'
_computing_data_reduction 'SAINT (Siemens, 1996)'
_computing_molecular_graphics 'SHELXTL (Sheldrick, 1997)'
_computing_publication_material 'SHELXTL '
_computing_structure_refinement 'SHELXL-97 (Sheldrick, 1997)'
_computing_structure_solution 'SHELXS-97 (Sheldrick, 1990)'
_diffrn_ambient_temperature 293(2)
_diffrn_measured_fraction_theta_full 0.999
_diffrn_measured_fraction_theta_max 0.999
_diffrn_measurement_device_type 'Bruker SMART CCD'
_diffrn_measurement_method '\f and \w scans'
_diffrn_radiation_monochromator graphite
_diffrn_radiation_source 'fine-focus sealed tube'
_diffrn_radiation_type MoK\a
_diffrn_radiation_wavelength 0.71073
_diffrn_reflns_av_R_equivalents 0.0198
_diffrn_reflns_av_sigmaI/netI 0.0279
_diffrn_reflns_limit_h_max 32
_diffrn_reflns_limit_h_min -34
_diffrn_reflns_limit_k_max 13
_diffrn_reflns_limit_k_min -13
_diffrn_reflns_limit_l_max 24
_diffrn_reflns_limit_l_min -24
_diffrn_reflns_number 13291
_diffrn_reflns_theta_full 25.01
_diffrn_reflns_theta_max 25.01
_diffrn_reflns_theta_min 1.62
_exptl_absorpt_coefficient_mu 0.536
_exptl_absorpt_correction_T_max 0.8347
_exptl_absorpt_correction_T_min 0.8347
_exptl_absorpt_correction_type multi-scan
_exptl_absorpt_process_details 'SADABS (Sheldrick, 1996)'
_exptl_crystal_colour blue
_exptl_crystal_density_diffrn 1.361
_exptl_crystal_density_method 'not measured'
_exptl_crystal_description block
_exptl_crystal_F_000 2468
_exptl_crystal_size_max 0.35
_exptl_crystal_size_mid 0.35
_exptl_crystal_size_min 0.35
_refine_diff_density_max 0.985
_refine_diff_density_min -0.915
_refine_diff_density_rms 0.078
_refine_ls_extinction_method none
_refine_ls_goodness_of_fit_ref 1.066
_refine_ls_hydrogen_treatment constr
_refine_ls_matrix_type full
_refine_ls_number_parameters 407
_refine_ls_number_reflns 5117
_refine_ls_number_restraints 0
_refine_ls_restrained_S_all 1.066
_refine_ls_R_factor_all 0.0772
_refine_ls_R_factor_gt 0.0638
_refine_ls_shift/su_max 0.000
_refine_ls_shift/su_mean 0.000
_refine_ls_structure_factor_coef Fsqd
_refine_ls_weighting_details 'calc w=1/[\s^2^(Fo^2^)+(0.1089P)^2^+13.2604P] where P=(Fo^2^+2Fc^2^)/3'
_refine_ls_weighting_scheme calc
_refine_ls_wR_factor_gt 0.1800
_refine_ls_wR_factor_ref 0.1947
_reflns_number_gt 4176
_reflns_number_total 5117
_reflns_threshold_expression >2sigma(I)
_cod_data_source_file 1267-3332.cff
_cod_data_source_block New_Global_Publ_Block
_cod_depositor_comments
;
The following automatic conversions were performed:

'_symmetry_cell_setting' value 'Monoclinic' changed to 'monoclinic'
according to /home/saulius/struct/CIF-dictionaries/cif_core.dic
dictionary named 'cif_core.dic' version 2.4.1 from 2010-06-29.

Automatic conversion script
Id: cif_fix_values 1715 2011-07-08 13:25:40Z adriana 
;
_cod_original_cell_volume 5806(4)
_cod_original_sg_symbol_H-M C2/c
_cod_database_code 8103120

loop_
_symmetry_equiv_pos_as_xyz
'x, y, z'
'-x, y, -z+1/2'
'x+1/2, y+1/2, z'
'-x+1/2, y+1/2, -z+1/2'
'-x, -y, -z'
'x, -y, z-1/2'
'-x+1/2, -y+1/2, -z'
'x+1/2, -y+1/2, z-1/2'

loop_
_atom_site_label
_atom_site_type_symbol
_atom_site_fract_x
_atom_site_fract_y
_atom_site_fract_z
_atom_site_U_iso_or_equiv
_atom_site_adp_type
_atom_site_occupancy
_atom_site_symmetry_multiplicity
_atom_site_calc_flag
_atom_site_refinement_flags
_atom_site_disorder_assembly
_atom_site_disorder_group
Cu1 Cu 0.5000 0.66787(5) 0.7500 0.0367(2) Uani 1 2 d S . .
N1 N 0.8697(3) -0.0182(7) 0.7913(4) 0.113(2) Uani 1 1 d . . .
N2 N 0.6073(3) 0.0600(7) 0.7120(8) 0.170(5) Uani 1 1 d . . .
N3 N 0.86457(18) 0.6775(6) 0.9999(3) 0.1012(18) Uani 1 1 d . . .
N4 N 0.58155(11) 0.6685(2) 0.80499(16) 0.0390(7) Uani 1 1 d . . .
N5 N 0.5000 0.4863(3) 0.7500 0.0364(9) Uani 1 2 d S . .
N6 N 0.5000 0.8503(3) 0.7500 0.0383(9) Uani 1 2 d S . .
N7 N 0.5163(2) 0.7020(5) 0.9794(3) 0.0939(15) Uani 1 1 d . . .
O1 O 0.3609(7) 0.2122(10) 0.4588(9) 0.156(7) Uani 0.59(2) 1 d P A 1
O2 O 0.3208(6) 0.3656(17) 0.4836(6) 0.178(8) Uani 0.59(2) 1 d P A 1
O3 O 0.3778(15) 0.242(3) 0.5817(16) 0.191(14) Uani 0.59(2) 1 d P A 1
O4 O 0.4109(8) 0.376(2) 0.5310(16) 0.222(11) Uani 0.59(2) 1 d P A 1
Cl1 Cl 0.36910(7) 0.29320(17) 0.51510(10) 0.0989(5) Uani 0.59(2) 1 d P A 1
Cl1' Cl 0.36910(7) 0.29320(17) 0.51510(10) 0.0989(5) Uani 0.41(2) 1 d P A 2
O3' O 0.4057(10) 0.2009(18) 0.5203(14) 0.165(9) Uani 0.41(2) 1 d P A 2
O1' O 0.3183(7) 0.2536(19) 0.4559(10) 0.151(9) Uani 0.41(2) 1 d P A 2
O2' O 0.3809(8) 0.4111(15) 0.5046(9) 0.111(6) Uani 0.41(2) 1 d P A 2
O4' O 0.3694(19) 0.290(4) 0.584(3) 0.172(13) Uani 0.41(2) 1 d P A 2
O5 O 0.49904(12) 0.6777(3) 0.86344(16) 0.0584(7) Uani 1 1 d . . .
C1 C 0.8581(3) 0.0615(7) 0.8264(4) 0.105(2) Uani 1 1 d . . .
H1 H 0.8854 0.1085 0.8630 0.126 Uiso 1 1 calc R . .
C2 C 0.8064(2) 0.0797(6) 0.8116(3) 0.0829(16) Uani 1 1 d . . .
H2 H 0.7996 0.1392 0.8371 0.100 Uiso 1 1 calc R . .
C3 C 0.7658(2) 0.0095(5) 0.7593(3) 0.0691(13) Uani 1 1 d . . .
C4 C 0.7769(3) -0.0777(6) 0.7207(4) 0.0973(19) Uani 1 1 d . . .
H4 H 0.7504 -0.1272 0.6848 0.117 Uiso 1 1 calc R . .
C5 C 0.8305(4) -0.0866(7) 0.7391(5) 0.112(2) Uani 1 1 d . . .
H5 H 0.8389 -0.1429 0.7137 0.134 Uiso 1 1 calc R . .
C6 C 0.7101(2) 0.0260(5) 0.7426(3) 0.0760(15) Uani 1 1 d . . .
C7 C 0.7013(3) 0.0701(5) 0.7984(5) 0.096(2) Uani 1 1 d . . .
H7 H 0.7295 0.0882 0.8458 0.115 Uiso 1 1 calc R . .
C8 C 0.6485(4) 0.0858(7) 0.7801(7) 0.133(3) Uani 1 1 d . . .
H8 H 0.6418 0.1149 0.8162 0.160 Uiso 1 1 calc R . .
C9 C 0.6162(4) 0.0190(10) 0.6599(7) 0.152(4) Uani 1 1 d . . .
H9 H 0.5872 0.0026 0.6128 0.183 Uiso 1 1 calc R . .
C10 C 0.6675(2) -0.0006(7) 0.6730(4) 0.109(2) Uani 1 1 d . . .
H10 H 0.6727 -0.0307 0.6356 0.130 Uiso 1 1 calc R . .
C11 C 0.8381(2) 0.5863(7) 1.0055(4) 0.098(2) Uani 1 1 d . . .
H11 H 0.8575 0.5221 1.0362 0.118 Uiso 1 1 calc R . .
C12 C 0.78248(19) 0.5796(5) 0.9679(3) 0.0820(16) Uani 1 1 d . . .
H12 H 0.7659 0.5126 0.9742 0.098 Uiso 1 1 calc R . .
C13 C 0.75250(16) 0.6730(4) 0.9217(2) 0.0567(11) Uani 1 1 d . . .
C14 C 0.78018(19) 0.7710(6) 0.9150(3) 0.0813(15) Uani 1 1 d . . .
H14 H 0.7619 0.8363 0.8843 0.098 Uiso 1 1 calc R . .
C15 C 0.8359(2) 0.7688(7) 0.9555(4) 0.099(2) Uani 1 1 d . . .
H15 H 0.8539 0.8346 0.9511 0.119 Uiso 1 1 calc R . .
C16 C 0.69324(15) 0.6705(3) 0.8807(2) 0.0472(9) Uani 1 1 d . . .
C17 C 0.66575(15) 0.5939(4) 0.9011(2) 0.0529(10) Uani 1 1 d . . .
H17 H 0.6843 0.5412 0.9410 0.063 Uiso 1 1 calc R . .
C18 C 0.61083(15) 0.5948(3) 0.8627(2) 0.0473(9) Uani 1 1 d . . .
H18 H 0.5934 0.5418 0.8777 0.057 Uiso 1 1 calc R . .
C19 C 0.60774(14) 0.7431(3) 0.7842(2) 0.0472(9) Uani 1 1 d . . .
H19 H 0.5882 0.7944 0.7438 0.057 Uiso 1 1 calc R . .
C20 C 0.66269(15) 0.7467(4) 0.8203(2) 0.0523(10) Uani 1 1 d . . .
H20 H 0.6793 0.8001 0.8042 0.063 Uiso 1 1 calc R . .
C21 C 0.47464(14) 0.4247(3) 0.7778(2) 0.0405(8) Uani 1 1 d . . .
H21 H 0.4570 0.4674 0.7969 0.049 Uiso 1 1 calc R . .
C22 C 0.47394(15) 0.2993(3) 0.7789(2) 0.0420(8) Uani 1 1 d . . .
H22 H 0.4562 0.2586 0.7987 0.050 Uiso 1 1 calc R . .
C23 C 0.5000 0.2355(4) 0.7500 0.0343(10) Uani 1 2 d S . .
C24 C 0.5000 0.1012(4) 0.7500 0.0342(10) Uani 1 2 d S . .
C25 C 0.47349(14) 0.0372(3) 0.6838(2) 0.0423(8) Uani 1 1 d . . .
H25 H 0.4559 0.0778 0.6384 0.051 Uiso 1 1 calc R . .
C26 C 0.47351(14) -0.0880(3) 0.68611(19) 0.0414(8) Uani 1 1 d . . .
H26 H 0.4544 -0.1308 0.6417 0.050 Uiso 1 1 calc R . .
C27 C 0.51866(17) 0.6438(4) 0.9272(3) 0.0601(11) Uani 1 1 d . . .
H27 H 0.5369 0.5705 0.9398 0.072 Uiso 1 1 calc R . .
C28 C 0.4921(3) 0.8213(6) 0.9648(3) 0.098(2) Uani 1 1 d . . .
H28A H 0.5166 0.8803 0.9660 0.147 Uiso 1 1 calc R . .
H28B H 0.4835 0.8406 1.0022 0.147 Uiso 1 1 calc R . .
H28C H 0.4602 0.8219 0.9166 0.147 Uiso 1 1 calc R . .
C29 C 0.5414(3) 0.6564(6) 1.0556(3) 0.0973(19) Uani 1 1 d . . .
H29A H 0.5545 0.5759 1.0576 0.146 Uiso 1 1 calc R . .
H29B H 0.5158 0.6549 1.0712 0.146 Uiso 1 1 calc R . .
H29C H 0.5705 0.7084 1.0881 0.146 Uiso 1 1 calc R . .

loop_
_atom_site_aniso_label
_atom_site_aniso_U_11
_atom_site_aniso_U_22
_atom_site_aniso_U_33
_atom_site_aniso_U_23
_atom_site_aniso_U_13
_atom_site_aniso_U_12
Cu1 0.0335(3) 0.0181(3) 0.0505(4) 0.000 0.0160(3) 0.000
N1 0.091(4) 0.130(5) 0.150(6) 0.053(4) 0.084(4) 0.045(4)
N2 0.084(5) 0.099(5) 0.335(15) 0.042(7) 0.114(8) 0.006(4)
N3 0.041(2) 0.129(5) 0.106(4) -0.022(3) 0.018(2) 0.004(3)
N4 0.0373(15) 0.0267(14) 0.0491(16) 0.0009(12) 0.0194(13) 0.0000(11)
N5 0.037(2) 0.0227(19) 0.049(2) 0.000 0.0215(18) 0.000
N6 0.038(2) 0.0240(19) 0.043(2) 0.000 0.0144(18) 0.000
N7 0.120(4) 0.101(4) 0.071(3) 0.005(3) 0.057(3) 0.011(3)
O1 0.198(18) 0.100(7) 0.182(13) -0.066(8) 0.106(14) -0.018(9)
O2 0.183(14) 0.210(17) 0.094(7) 0.001(8) 0.037(7) 0.104(12)
O3 0.207(16) 0.23(3) 0.124(14) 0.099(18) 0.076(12) 0.095(18)
O4 0.145(15) 0.158(17) 0.36(3) -0.088(16) 0.126(16) -0.076(12)
Cl1 0.1037(12) 0.0846(11) 0.0904(11) -0.0073(8) 0.0370(9) -0.0018(9)
Cl1' 0.1037(12) 0.0846(11) 0.0904(11) -0.0073(8) 0.0370(9) -0.0018(9)
O3' 0.175(19) 0.159(15) 0.162(19) -0.012(13) 0.087(16) 0.019(13)
O1' 0.139(14) 0.146(18) 0.149(14) 0.004(12) 0.061(12) -0.013(12)
O2' 0.137(17) 0.080(8) 0.107(9) -0.006(7) 0.056(10) -0.020(9)
O4' 0.19(3) 0.17(3) 0.17(2) 0.02(2) 0.10(2) 0.01(2)
O5 0.0693(19) 0.0530(17) 0.0535(17) -0.0020(13) 0.0320(15) -0.0042(14)
C1 0.072(4) 0.129(6) 0.124(5) 0.031(4) 0.057(4) 0.027(4)
C2 0.061(3) 0.102(4) 0.086(4) 0.015(3) 0.039(3) 0.010(3)
C3 0.070(3) 0.065(3) 0.085(3) 0.024(3) 0.048(3) 0.019(2)
C4 0.118(5) 0.078(4) 0.126(5) 0.019(4) 0.085(5) 0.022(3)
C5 0.133(7) 0.095(5) 0.154(7) 0.037(5) 0.107(6) 0.044(5)
C6 0.066(3) 0.055(3) 0.111(4) 0.022(3) 0.049(3) 0.005(2)
C7 0.104(4) 0.062(3) 0.170(6) 0.015(4) 0.105(5) 0.014(3)
C8 0.112(6) 0.075(4) 0.258(12) 0.024(6) 0.127(8) 0.011(4)
C9 0.082(6) 0.141(9) 0.211(11) 0.025(8) 0.058(6) 0.003(5)
C10 0.074(4) 0.096(5) 0.135(6) 0.018(4) 0.038(4) -0.006(3)
C11 0.047(3) 0.101(5) 0.109(5) -0.010(4) 0.013(3) 0.006(3)
C12 0.047(3) 0.082(4) 0.085(3) 0.003(3) 0.012(2) 0.017(2)
C13 0.040(2) 0.063(3) 0.057(2) -0.0119(19) 0.0170(18) -0.0005(19)
C14 0.045(3) 0.095(4) 0.090(4) 0.000(3) 0.025(2) -0.015(3)
C15 0.050(3) 0.119(5) 0.113(5) -0.010(4) 0.031(3) -0.018(3)
C16 0.0376(19) 0.047(2) 0.049(2) -0.0038(16) 0.0169(16) -0.0003(16)
C17 0.043(2) 0.050(2) 0.055(2) 0.0099(18) 0.0171(18) 0.0057(17)
C18 0.044(2) 0.037(2) 0.054(2) 0.0085(16) 0.0201(17) 0.0053(16)
C19 0.040(2) 0.038(2) 0.056(2) 0.0054(16) 0.0191(17) -0.0062(15)
C20 0.043(2) 0.047(2) 0.061(2) 0.0044(17) 0.0219(18) -0.0058(17)
C21 0.0431(19) 0.0269(17) 0.057(2) -0.0006(15) 0.0301(17) -0.0025(14)
C22 0.050(2) 0.0249(16) 0.060(2) -0.0010(15) 0.0345(18) -0.0001(15)
C23 0.037(2) 0.022(2) 0.039(2) 0.000 0.017(2) 0.000
C24 0.033(2) 0.023(2) 0.047(3) 0.000 0.021(2) 0.000
C25 0.047(2) 0.0258(17) 0.0444(19) 0.0014(14) 0.0165(16) 0.0026(14)
C26 0.0431(19) 0.0263(17) 0.0443(18) 0.0002(14) 0.0149(15) 0.0029(14)
C27 0.055(2) 0.059(3) 0.063(3) 0.006(2) 0.029(2) -0.001(2)
C28 0.123(5) 0.101(5) 0.075(4) 0.003(3) 0.055(4) 0.013(4)
C29 0.122(5) 0.103(5) 0.072(3) 0.008(3) 0.054(4) 0.009(4)

loop_
_atom_type_symbol
_atom_type_description
_atom_type_scat_dispersion_real
_atom_type_scat_dispersion_imag
_atom_type_scat_source
C C 0.0033 0.0016 'International Tables Vol C Tables 4.2.6.8 and 6.1.1.4'
H H 0.0000 0.0000 'International Tables Vol C Tables 4.2.6.8 and 6.1.1.4'
N N 0.0061 0.0033 'International Tables Vol C Tables 4.2.6.8 and 6.1.1.4'
O O 0.0106 0.0060 'International Tables Vol C Tables 4.2.6.8 and 6.1.1.4'
Cl Cl 0.1484 0.1585 'International Tables Vol C Tables 4.2.6.8 and 6.1.1.4'
Cu Cu 0.3201 1.2651 'International Tables Vol C Tables 4.2.6.8 and 6.1.1.4'

loop_
_geom_angle_atom_site_label_1
_geom_angle_atom_site_label_2
_geom_angle_atom_site_label_3
_geom_angle
_geom_angle_site_symmetry_1
_geom_angle_site_symmetry_3
N5 Cu1 N6 180.000(2) . .
N5 Cu1 N4 90.20(7) . .
N6 Cu1 N4 89.80(8) . .
N5 Cu1 N4 90.20(8) . 2_656
N6 Cu1 N4 89.80(7) . 2_656
N4 Cu1 N4 179.60(15) . 2_656
N5 Cu1 O5 92.60(7) . 2_656
N6 Cu1 O5 87.40(7) . 2_656
N4 Cu1 O5 87.24(12) . 2_656
N4 Cu1 O5 92.75(12) 2_656 2_656
N5 Cu1 O5 92.60(7) . .
N6 Cu1 O5 87.40(7) . .
N4 Cu1 O5 92.75(12) . .
N4 Cu1 O5 87.24(12) 2_656 .
O5 Cu1 O5 174.80(14) 2_656 .
C1 N1 C5 118.6(6) . .
C9 N2 C8 119.7(8) . .
C11 N3 C15 116.8(5) . .
C18 N4 C19 117.3(3) . .
C18 N4 Cu1 121.7(2) . .
C19 N4 Cu1 121.0(2) . .
C21 N5 C21 119.0(4) 2_656 .
C21 N5 Cu1 120.5(2) 2_656 .
C21 N5 Cu1 120.5(2) . .
C26 N6 C26 118.8(4) 1_565 2_666
C26 N6 Cu1 120.6(2) 1_565 .
C26 N6 Cu1 120.6(2) 2_666 .
C27 N7 C28 120.1(5) . .
C27 N7 C29 122.2(5) . .
C28 N7 C29 117.5(5) . .
O1 Cl1 O3 116.2(16) . .
O1 Cl1 O4 111.2(11) . .
O3 Cl1 O4 109(2) . .
O1 Cl1 O2 105.3(9) . .
O3 Cl1 O2 108.2(15) . .
O4 Cl1 O2 105.8(12) . .
C27 O5 Cu1 147.1(3) . .
N1 C1 C2 122.8(8) . .
N1 C1 H1 118.6 . .
C2 C1 H1 118.6 . .
C3 C2 C1 119.6(6) . .
C3 C2 H2 120.2 . .
C1 C2 H2 120.2 . .
C2 C3 C4 119.1(5) . .
C2 C3 C6 121.0(5) . .
C4 C3 C6 119.9(6) . .
C3 C4 C5 116.4(7) . .
C3 C4 H4 121.8 . .
C5 C4 H4 121.8 . .
N1 C5 C4 123.4(7) . .
N1 C5 H5 118.3 . .
C4 C5 H5 118.3 . .
C10 C6 C7 119.9(6) . .
C10 C6 C3 120.6(6) . .
C7 C6 C3 119.6(6) . .
C8 C7 C6 117.7(8) . .
C8 C7 H7 121.1 . .
C6 C7 H7 121.1 . .
N2 C8 C7 122.0(10) . .
N2 C8 H8 119.0 . .
C7 C8 H8 119.0 . .
N2 C9 C10 122.6(11) . .
N2 C9 H9 118.7 . .
C10 C9 H9 118.7 . .
C6 C10 C9 118.2(9) . .
C6 C10 H10 120.9 . .
C9 C10 H10 120.9 . .
N3 C11 C12 124.2(6) . .
N3 C11 H11 117.9 . .
C12 C11 H11 117.9 . .
C13 C12 C11 119.5(6) . .
C13 C12 H12 120.3 . .
C11 C12 H12 120.3 . .
C12 C13 C14 117.1(4) . .
C12 C13 C16 121.6(4) . .
C14 C13 C16 121.4(4) . .
C15 C14 C13 118.7(6) . .
C15 C14 H14 120.6 . .
C13 C14 H14 120.6 . .
N3 C15 C14 123.7(6) . .
N3 C15 H15 118.1 . .
C14 C15 H15 118.1 . .
C17 C16 C20 116.5(3) . .
C17 C16 C13 121.8(4) . .
C20 C16 C13 121.7(4) . .
C16 C17 C18 120.5(4) . .
C16 C17 H17 119.7 . .
C18 C17 H17 119.7 . .
N4 C18 C17 122.9(4) . .
N4 C18 H18 118.5 . .
C17 C18 H18 118.5 . .
N4 C19 C20 122.7(3) . .
N4 C19 H19 118.7 . .
C20 C19 H19 118.7 . .
C19 C20 C16 120.1(4) . .
C19 C20 H20 119.9 . .
C16 C20 H20 119.9 . .
N5 C21 C22 122.0(3) . .
N5 C21 H21 119.0 . .
C22 C21 H21 119.0 . .
C21 C22 C23 119.1(3) . .
C21 C22 H22 120.5 . .
C23 C22 H22 120.5 . .
C22 C23 C22 118.8(4) 2_656 .
C22 C23 C24 120.6(2) 2_656 .
C22 C23 C24 120.6(2) . .
C25 C24 C25 118.6(4) . 2_656
C25 C24 C23 120.7(2) . .
C25 C24 C23 120.7(2) 2_656 .
C26 C25 C24 119.0(3) . .
C26 C25 H25 120.5 . .
C24 C25 H25 120.5 . .
N6 C26 C25 122.3(3) 1_545 .
N6 C26 H26 118.9 1_545 .
C25 C26 H26 118.9 . .
O5 C27 N7 125.1(5) . .
O5 C27 H27 117.5 . .
N7 C27 H27 117.5 . .
N7 C28 H28A 109.5 . .
N7 C28 H28B 109.5 . .
H28A C28 H28B 109.5 . .
N7 C28 H28C 109.5 . .
H28A C28 H28C 109.5 . .
H28B C28 H28C 109.5 . .
N7 C29 H29A 109.5 . .
N7 C29 H29B 109.5 . .
H29A C29 H29B 109.5 . .
N7 C29 H29C 109.5 . .
H29A C29 H29C 109.5 . .
H29B C29 H29C 109.5 . .

loop_
_geom_bond_atom_site_label_1
_geom_bond_atom_site_label_2
_geom_bond_distance
_geom_bond_site_symmetry_2
Cu1 N5 2.004(4) .
Cu1 N6 2.014(4) .
Cu1 N4 2.051(3) .
Cu1 N4 2.051(3) 2_656
Cu1 O5 2.391(3) 2_656
Cu1 O5 2.391(3) .
N1 C1 1.299(9) .
N1 C5 1.339(10) .
N2 C9 1.324(15) .
N2 C8 1.342(14) .
N3 C11 1.312(9) .
N3 C15 1.335(9) .
N4 C18 1.339(5) .
N4 C19 1.342(5) .
N5 C21 1.341(4) 2_656
N5 C21 1.341(4) .
N6 C26 1.336(4) 1_565
N6 C26 1.336(4) 2_666
N7 C27 1.301(7) .
N7 C28 1.451(8) .
N7 C29 1.459(7) .
O1 Cl1 1.398(10) .
O2 Cl1 1.455(11) .
O3 Cl1 1.40(3) .
O4 Cl1 1.424(17) .
O5 C27 1.208(5) .
C1 C2 1.394(8) .
C1 H1 0.9300 .
C2 C3 1.369(8) .
C2 H2 0.9300 .
C3 C4 1.399(8) .
C3 C6 1.494(7) .
C4 C5 1.415(10) .
C4 H4 0.9300 .
C5 H5 0.9300 .
C6 C10 1.378(9) .
C6 C7 1.406(8) .
C7 C8 1.399(9) .
C7 H7 0.9300 .
C8 H8 0.9300 .
C9 C10 1.400(11) .
C9 H9 0.9300 .
C10 H10 0.9300 .
C11 C12 1.401(7) .
C11 H11 0.9300 .
C12 C13 1.378(7) .
C12 H12 0.9300 .
C13 C14 1.401(7) .
C13 C16 1.490(5) .
C14 C15 1.400(7) .
C14 H14 0.9300 .
C15 H15 0.9300 .
C16 C17 1.378(6) .
C16 C20 1.395(5) .
C17 C18 1.380(5) .
C17 H17 0.9300 .
C18 H18 0.9300 .
C19 C20 1.384(5) .
C19 H19 0.9300 .
C20 H20 0.9300 .
C21 C22 1.384(5) .
C21 H21 0.9300 .
C22 C23 1.385(4) .
C22 H22 0.9300 .
C23 C22 1.385(4) 2_656
C23 C24 1.483(6) .
C24 C25 1.384(4) .
C24 C25 1.384(4) 2_656
C25 C26 1.384(5) .
C25 H25 0.9300 .
C26 N6 1.336(4) 1_545
C26 H26 0.9300 .
C27 H27 0.9300 .
C28 H28A 0.9600 .
C28 H28B 0.9600 .
C28 H28C 0.9600 .
C29 H29A 0.9600 .
C29 H29B 0.9600 .
C29 H29C 0.9600 .

loop_
_geom_hbond_atom_site_label_D
_geom_hbond_atom_site_label_H
_geom_hbond_atom_site_label_A
_geom_hbond_distance_DH
_geom_hbond_distance_HA
_geom_hbond_distance_DA
_geom_hbond_angle_DHA
_geom_hbond_site_symmetry_A
C17 H17 O2 0.93 2.55 3.370(15) 146.8 2_656
C21 H21 N1 0.93 2.50 3.291(6) 142.5 3_455
C26 H26 O5 0.93 2.55 3.045(5) 113.8 2_646
C27 H27 O4 0.93 2.52 3.451(19) 176.1 2_656
